data_2202314
loop_
_publ_author_name
'Reck, G\"unter'
'Becker, Roland'

_publ_section_title
;
 (<i>N,N</i>-Diisobutyldithiocarbamoylsulfinato)zinc(II)
;
_journal_issue 7
_journal_name_full 'Acta Crystallographica Section E'
_journal_page_first m489
_journal_page_last m490
_journal_paper_doi 10.1107/S160053680301314X
_journal_volume 59
_journal_year 2003
_chemical_formula_iupac '[Zn (C9 H18 N1 O2 S2)2]'
_chemical_formula_moiety 'C18 H36 N2 O4 S4 Zn'
_chemical_formula_sum 'C18 H36 N2 O4 S4 Zn'
_chemical_formula_weight 538.10
_chemical_name_systematic
;
zinc diisobutyldithiocarbamoylsulphinate
;
_space_group_IT_number 114
_symmetry_cell_setting tetragonal
_symmetry_space_group_name_Hall 'P -4 2n'
_symmetry_space_group_name_H-M 'P -4 21 c'
_atom_sites_solution_hydrogens geom
_atom_sites_solution_primary direct
_atom_sites_solution_secondary difmap
_audit_creation_method SHELXL-97
_cell_angle_alpha 90.00
_cell_angle_beta 90.00
_cell_angle_gamma 90.00
_cell_formula_units_Z 4
_cell_length_a 12.557(2)
_cell_length_b 12.557(2)
_cell_length_c 16.600(3)
_cell_measurement_reflns_used 25
_cell_measurement_temperature 293(2)
_cell_measurement_theta_max 20
_cell_measurement_theta_min 12
_cell_volume 2617.5(8)
_computing_cell_refinement 'CAD-4 Operations Manual'
_computing_data_collection 'CAD-4 Operations Manual (Enraf-Nonius, 1977)'
_computing_data_reduction 'PROCESS in_MolEN (Fair, 1990)'
_computing_molecular_graphics 'SHELXTL-NT (Sheldrick, 1999)'
_computing_publication_material SHELXTL97
_computing_structure_refinement 'SHELXL97 (Sheldrick, 1997)'
_computing_structure_solution 'SHELXS97 (Sheldrick, 1990)'
_diffrn_ambient_temperature 293(2)
_diffrn_measured_fraction_theta_full 1.000
_diffrn_measured_fraction_theta_max 1.000
_diffrn_measurement_device_type 'Enraf-Nonius CAD-4'
_diffrn_measurement_method 2\q-\w
_diffrn_radiation_monochromator graphite
_diffrn_radiation_source 'fine-focus sealed tube'
_diffrn_radiation_type MoK\a
_diffrn_radiation_wavelength 0.71069
_diffrn_reflns_av_R_equivalents 0.0422
_diffrn_reflns_av_sigmaI/netI 0.0548
_diffrn_reflns_limit_h_max 14
_diffrn_reflns_limit_h_min 0
_diffrn_reflns_limit_k_max 14
_diffrn_reflns_limit_k_min -14
_diffrn_reflns_limit_l_max 19
_diffrn_reflns_limit_l_min 0
_diffrn_reflns_number 2940
_diffrn_reflns_theta_full 24.97
_diffrn_reflns_theta_max 24.97
_diffrn_reflns_theta_min 2.03
_diffrn_standards_decay_% 0.5
_diffrn_standards_interval_time 120
_diffrn_standards_number 3
_exptl_absorpt_coefficient_mu 1.282
_exptl_absorpt_correction_type none
_exptl_crystal_colour colourless
_exptl_crystal_density_diffrn 1.365
_exptl_crystal_density_method 'not measured'
_exptl_crystal_description prismatic
_exptl_crystal_F_000 1136
_exptl_crystal_size_max 0.36
_exptl_crystal_size_mid 0.33
_exptl_crystal_size_min 0.29
_refine_diff_density_max 0.530
_refine_diff_density_min -0.308
_refine_ls_abs_structure_details 'Flack (1983)'
_refine_ls_abs_structure_Flack -0.02(3)
_refine_ls_extinction_coef 0.0101(10)
_refine_ls_extinction_expression Fc^*^=kFc[1+0.001xFc^2^\l^3^/sin(2\q)]^-1/4^
_refine_ls_extinction_method SHELXL97
_refine_ls_goodness_of_fit_ref 1.110
_refine_ls_hydrogen_treatment constr
_refine_ls_matrix_type full
_refine_ls_number_parameters 133
_refine_ls_number_reflns 1695
_refine_ls_number_restraints 1
_refine_ls_restrained_S_all 1.122
_refine_ls_R_factor_all 0.0342
_refine_ls_R_factor_gt 0.0322
_refine_ls_shift/su_max 0.001
_refine_ls_shift/su_mean 0.000
_refine_ls_structure_factor_coef Fsqd
_refine_ls_weighting_details 'calc w = 1/[\s^2^(Fo^2^)+(0.0545P)^2^+0.3208P] where P=  (Fo^2^+2Fc^2^)/3'
_refine_ls_weighting_scheme calc
_refine_ls_wR_factor_gt 0.0915
_refine_ls_wR_factor_ref 0.0933
_reflns_number_gt 1523
_reflns_number_total 1695
_reflns_threshold_expression I>2\s(I)
_cod_data_source_file bt6269.cif
_cod_data_source_block I
_cod_database_code 2202314
_cod_database_fobs_code 2202314

loop_
_symmetry_equiv_pos_as_xyz
'x, y, z'
'y, -x, -z'
'-x, -y, z'
'-y, x, -z'
'x+1/2, -y+1/2, -z+1/2'
'-y+1/2, -x+1/2, z+1/2'
'-x+1/2, y+1/2, -z+1/2'
'y+1/2, x+1/2, z+1/2'

loop_
_atom_site_label
_atom_site_fract_x
_atom_site_fract_y
_atom_site_fract_z
_atom_site_U_iso_or_equiv
_atom_site_adp_type
_atom_site_calc_flag
_atom_site_refinement_flags
_atom_site_occupancy
_atom_site_disorder_assembly
_atom_site_disorder_group
_atom_site_type_symbol
Zn1 0.0000 -0.5000 -0.87762(3) 0.0513(2) Uani d S 1 . . Zn
S1 0.01766(7) -0.65813(9) -0.80688(7) 0.0687(3) Uani d . 1 . . S
S2 -0.20087(6) -0.62201(7) -0.88583(5) 0.0457(2) Uani d . 1 . . S
O1 -0.1229(2) -0.5581(2) -0.93532(14) 0.0575(7) Uani d . 1 . . O
O2 -0.2442(3) -0.5577(2) -0.81989(16) 0.0696(8) Uani d . 1 . . O
N1 -0.1422(2) -0.7923(2) -0.79122(16) 0.0441(6) Uani d . 1 . . N
C1 -0.1049(2) -0.7058(3) -0.82410(19) 0.0424(7) Uani d . 1 . . C
C2 -0.2452(3) -0.8403(3) -0.8144(2) 0.0509(8) Uani d . 1 . . C
H2A -0.2963 -0.7838 -0.8239 0.061 Uiso calc R 1 . . H
H2B -0.2713 -0.8830 -0.7699 0.061 Uiso calc R 1 . . H
C3 -0.0819(3) -0.8482(3) -0.7268(2) 0.0511(8) Uani d . 1 . . C
H31 -0.0079 -0.8545 -0.7427 0.061 Uiso calc R 1 . . H
H32 -0.1103 -0.9196 -0.7202 0.061 Uiso calc R 1 . . H
C8 -0.0196(4) -0.8465(4) -0.5856(2) 0.0780(13) Uani d . 1 . . C
H81 0.0520 -0.8515 -0.6055 0.117 Uiso calc R 1 . . H
H82 -0.0472 -0.9167 -0.5763 0.117 Uiso calc R 1 . . H
H83 -0.0199 -0.8072 -0.5359 0.117 Uiso calc R 1 . . H
C9 -0.2018(4) -0.7793(4) -0.6174(3) 0.0726(12) Uani d . 1 . . C
H91 -0.2434 -0.7422 -0.6570 0.109 Uiso calc R 1 . . H
H92 -0.2027 -0.7401 -0.5677 0.109 Uiso calc R 1 . . H
H93 -0.2314 -0.8489 -0.6088 0.109 Uiso calc R 1 . . H
C5 -0.0884(3) -0.7897(3) -0.6468(2) 0.0532(9) Uani d . 1 . . C
H5 -0.0596 -0.7179 -0.6546 0.064 Uiso calc R 1 . . H
C4 -0.2389(4) -0.9085(5) -0.8878(4) 0.0999(19) Uani d D 1 . . C
H4 -0.2272 -0.8575 -0.9316 0.120 Uiso calc R 1 . . H
C7 -0.3507(5) -0.9530(7) -0.9047(5) 0.142(3) Uani d . 1 . . C
H7A -0.4023 -0.8969 -0.8998 0.212 Uiso calc R 1 . . H
H7B -0.3667 -1.0082 -0.8665 0.212 Uiso calc R 1 . . H
H7C -0.3530 -0.9818 -0.9582 0.212 Uiso calc R 1 . . H
C6 -0.1510(6) -0.9825(7) -0.8954(6) 0.205(5) Uani d D 1 . . C
H6A -0.1556 -1.0185 -0.9463 0.307 Uiso calc R 1 . . H
H6B -0.1542 -1.0337 -0.8526 0.307 Uiso calc R 1 . . H
H6C -0.0849 -0.9443 -0.8924 0.307 Uiso calc R 1 . . H

loop_
_atom_site_aniso_label
_atom_site_aniso_U_11
_atom_site_aniso_U_22
_atom_site_aniso_U_33
_atom_site_aniso_U_12
_atom_site_aniso_U_13
_atom_site_aniso_U_23
Zn1 0.0491(3) 0.0481(3) 0.0567(3) -0.0169(2) 0.000 0.000
S1 0.0378(5) 0.0709(7) 0.0974(7) -0.0176(5) -0.0146(5) 0.0314(6)
S2 0.0404(4) 0.0413(4) 0.0553(4) -0.0046(3) -0.0080(4) -0.0009(4)
O1 0.0617(15) 0.0595(16) 0.0513(13) -0.0197(13) -0.0124(12) 0.0083(12)
O2 0.0708(18) 0.0633(17) 0.0745(16) 0.0205(15) 0.0068(16) -0.0059(15)
N1 0.0388(13) 0.0377(13) 0.0559(14) -0.0048(12) 0.0007(12) -0.0005(12)
C1 0.0358(16) 0.0404(16) 0.0508(16) 0.0000(14) -0.0015(14) 0.0004(14)
C2 0.0436(17) 0.0420(17) 0.067(2) -0.0120(16) 0.0031(17) -0.0040(17)
C3 0.0492(18) 0.0360(15) 0.0682(19) 0.0047(16) 0.0097(17) 0.0074(16)
C8 0.077(3) 0.083(3) 0.074(2) 0.008(3) -0.007(2) 0.015(2)
C9 0.062(2) 0.086(3) 0.069(2) 0.011(2) 0.003(2) -0.021(2)
C5 0.055(2) 0.0445(18) 0.0598(19) -0.0011(17) -0.0076(17) 0.0035(16)
C4 0.077(3) 0.107(4) 0.116(4) 0.003(3) -0.015(3) -0.060(4)
C7 0.094(4) 0.150(6) 0.181(6) -0.024(4) -0.030(5) -0.103(6)
C6 0.128(7) 0.201(10) 0.285(11) -0.013(7) 0.035(8) -0.179(10)

loop_
_atom_type_symbol
_atom_type_description
_atom_type_scat_dispersion_real
_atom_type_scat_dispersion_imag
_atom_type_scat_source
C C 0.0033 0.0016 'International Tables Vol C Tables 4.2.6.8 and 6.1.1.4'
H H 0.0000 0.0000 'International Tables Vol C Tables 4.2.6.8 and 6.1.1.4'
N N 0.0061 0.0033 'International Tables Vol C Tables 4.2.6.8 and 6.1.1.4'
O O 0.0106 0.0060 'International Tables Vol C Tables 4.2.6.8 and 6.1.1.4'
S S 0.1246 0.1234 'International Tables Vol C Tables 4.2.6.8 and 6.1.1.4'
Zn Zn 0.2839 1.4301 'International Tables Vol C Tables 4.2.6.8 and 6.1.1.4'

loop_
_geom_angle_atom_site_label_1
_geom_angle_atom_site_label_2
_geom_angle_atom_site_label_3
_geom_angle_site_symmetry_1
_geom_angle_site_symmetry_3
_geom_angle
O1 Zn1 O1 . 3_545 121.40(15)
O1 Zn1 S1 . 3_545 119.47(9)
O1 Zn1 S1 3_545 3_545 90.23(8)
O1 Zn1 S1 . . 90.23(8)
O1 Zn1 S1 3_545 . 119.47(9)
S1 Zn1 S1 3_545 . 119.11(7)
C1 S1 Zn1 . . 97.55(12)
O2 S2 O1 . . 110.77(17)
O2 S2 C1 . . 97.92(16)
O1 S2 C1 . . 100.17(16)
S2 O1 Zn1 . . 116.31(13)
C1 N1 C2 . . 123.0(3)
C1 N1 C3 . . 120.8(3)
C2 N1 C3 . . 116.2(3)
N1 C1 S1 . . 123.8(2)
N1 C1 S2 . . 117.4(2)
S1 C1 S2 . . 118.5(2)
N1 C2 C4 . . 113.7(3)
N1 C2 H2A . . 108.8
C4 C2 H2A . . 108.8
N1 C2 H2B . . 108.8
C4 C2 H2B . . 108.8
H2A C2 H2B . . 107.7
N1 C3 C5 . . 111.9(3)
N1 C3 H31 . . 109.2
C5 C3 H31 . . 109.2
N1 C3 H32 . . 109.2
C5 C3 H32 . . 109.2
H31 C3 H32 . . 107.9
C5 C8 H81 . . 109.5
C5 C8 H82 . . 109.5
H81 C8 H82 . . 109.5
C5 C8 H83 . . 109.5
H81 C8 H83 . . 109.5
H82 C8 H83 . . 109.5
C5 C9 H91 . . 109.5
C5 C9 H92 . . 109.5
H91 C9 H92 . . 109.5
C5 C9 H93 . . 109.5
H91 C9 H93 . . 109.5
H92 C9 H93 . . 109.5
C9 C5 C8 . . 111.2(3)
C9 C5 C3 . . 112.0(3)
C8 C5 C3 . . 109.2(3)
C9 C5 H5 . . 108.1
C8 C5 H5 . . 108.1
C3 C5 H5 . . 108.1
C6 C4 C2 . . 118.7(5)
C6 C4 C7 . . 116.5(6)
C2 C4 C7 . . 108.0(5)
C6 C4 H4 . . 103.8
C2 C4 H4 . . 103.8
C7 C4 H4 . . 103.8
C4 C7 H7A . . 109.5
C4 C7 H7B . . 109.5
H7A C7 H7B . . 109.5
C4 C7 H7C . . 109.5
H7A C7 H7C . . 109.5
H7B C7 H7C . . 109.5
C4 C6 H6A . . 109.5
C4 C6 H6B . . 109.5
H6A C6 H6B . . 109.5
C4 C6 H6C . . 109.5
H6A C6 H6C . . 109.5
H6B C6 H6C . . 109.5

loop_
_geom_bond_atom_site_label_1
_geom_bond_atom_site_label_2
_geom_bond_site_symmetry_2
_geom_bond_distance
_geom_bond_publ_flag
Zn1 O1 . 1.957(2) ?
Zn1 O1 3_545 1.957(2) ?
Zn1 S1 3_545 2.3175(11) ?
Zn1 S1 . 2.3175(11) ?
S1 C1 . 1.676(3) ?
S2 O2 . 1.465(3) ?
S2 O1 . 1.509(3) ?
S2 C1 . 1.899(3) ?
N1 C1 . 1.303(4) ?
N1 C2 . 1.477(4) ?
N1 C3 . 1.487(4) ?
C2 C4 . 1.490(6) ?
C2 H2A . 0.9700 ?
C2 H2B . 0.9700 ?
C3 C5 . 1.519(5) ?
C3 H31 . 0.9700 ?
C3 H32 . 0.9700 ?
C8 C5 . 1.513(5) ?
C8 H81 . 0.9600 ?
C8 H82 . 0.9600 ?
C8 H83 . 0.9600 ?
C9 C5 . 1.511(6) ?
C9 H91 . 0.9600 ?
C9 H92 . 0.9600 ?
C9 H93 . 0.9600 ?
C5 H5 . 0.9800 ?
C4 C6 . 1.449(7) ?
C4 C7 . 1.537(8) ?
C4 H4 . 0.9800 ?
C7 H7A . 0.9600 ?
C7 H7B . 0.9600 ?
C7 H7C . 0.9600 ?
C6 H6A . 0.9600 ?
C6 H6B . 0.9600 ?
C6 H6C . 0.9600 ?
